data_7221747
loop_
_publ_author_name
'Pan, F.'
'Puttreddy, R.'
'Rissanen, K.'
'Englert, U.'

_publ_section_title
;
 Synthesis of tetrahalide dianions directed by crystal engineering
;
_journal_issue 35
_journal_name_full CrystEngComm
_journal_page_first 6641
_journal_paper_doi 10.1039/C5CE01288K
_journal_volume 17
_journal_year 2015
_chemical_formula_moiety '2(C10 H11 N4 O2 S), C2 H6 O, 2(Br)'
_chemical_formula_sum 'C22 H28 Br2 N8 O5 S2'
_chemical_formula_weight 708.46
_chemical_name_systematic
; 
 ? 
;
_space_group_IT_number 2
_symmetry_cell_setting triclinic
_symmetry_space_group_name_Hall '-P 1'
_symmetry_space_group_name_H-M 'P -1'
_atom_sites_solution_hydrogens geom
_atom_sites_solution_primary direct
_atom_sites_solution_secondary difmap
_audit_creation_method SHELXL-97
_audit_update_record
;
2015-06-30 deposited with the CCDC.
2015-08-10 downloaded from the CCDC.
;
_cell_angle_alpha 62.675(8)
_cell_angle_beta 79.693(9)
_cell_angle_gamma 77.507(9)
_cell_formula_units_Z 1
_cell_length_a 5.709(3)
_cell_length_b 11.532(6)
_cell_length_c 12.116(6)
_cell_measurement_reflns_used 638
_cell_measurement_temperature 100(2)
_cell_measurement_theta_max 19.3433
_cell_measurement_theta_min 3.4360
_cell_volume 689.0(6)
_computing_cell_refinement SMART
_computing_data_collection 'SMART (Bruker, 2001)'
_computing_data_reduction 'SAINT (Bruker, 1999)'
_computing_molecular_graphics 'PLATON (Spek, 2003)'
_computing_publication_material 'SHELXL-97 (Sheldrick, 2008)'
_computing_structure_refinement 'SHELXL-97 (Sheldrick, 2008)'
_computing_structure_solution 'SHELXS-97 (Sheldrick, 2008)'
_diffrn_ambient_temperature 100(2)
_diffrn_measured_fraction_theta_full 0.991
_diffrn_measured_fraction_theta_max 0.991
_diffrn_measurement_device_type 'CCD area detector'
_diffrn_measurement_method 'omega scans'
_diffrn_radiation_monochromator 'multilayer optics'
_diffrn_radiation_source 'Incoatec microsource'
_diffrn_radiation_type MoK\a
_diffrn_radiation_wavelength 0.71073
_diffrn_reflns_av_R_equivalents 0.0916
_diffrn_reflns_av_sigmaI/netI 0.1053
_diffrn_reflns_limit_h_max 7
_diffrn_reflns_limit_h_min -7
_diffrn_reflns_limit_k_max 14
_diffrn_reflns_limit_k_min -14
_diffrn_reflns_limit_l_max 15
_diffrn_reflns_limit_l_min -15
_diffrn_reflns_number 8218
_diffrn_reflns_theta_full 26.57
_diffrn_reflns_theta_max 26.57
_diffrn_reflns_theta_min 2.01
_exptl_absorpt_coefficient_mu 3.143
_exptl_absorpt_correction_T_max 0.9398
_exptl_absorpt_correction_T_min 0.5866
_exptl_absorpt_correction_type multi-scan
_exptl_absorpt_process_details SADABS
_exptl_crystal_colour colorless
_exptl_crystal_density_diffrn 1.708
_exptl_crystal_density_method 'not measured'
_exptl_crystal_description plate
_exptl_crystal_F_000 358
_exptl_crystal_recrystallization_method 'Re-crystallisation from solvent: EtOH'
_exptl_crystal_size_max 0.19
_exptl_crystal_size_mid 0.08
_exptl_crystal_size_min 0.02
_refine_diff_density_max 0.702
_refine_diff_density_min -0.764
_refine_diff_density_rms 0.126
_refine_ls_extinction_method none
_refine_ls_goodness_of_fit_ref 0.999
_refine_ls_hydrogen_treatment constr
_refine_ls_matrix_type full
_refine_ls_number_parameters 190
_refine_ls_number_reflns 2849
_refine_ls_number_restraints 13
_refine_ls_restrained_S_all 1.000
_refine_ls_R_factor_all 0.0820
_refine_ls_R_factor_gt 0.0551
_refine_ls_shift/su_max 0.000
_refine_ls_shift/su_mean 0.000
_refine_ls_structure_factor_coef Fsqd
_refine_ls_weighting_details 'calc w=1/[\s^2^(Fo^2^)+(0.0442P)^2^+0.0000P] where P=(Fo^2^+2Fc^2^)/3'
_refine_ls_weighting_scheme calc
_refine_ls_wR_factor_gt 0.1073
_refine_ls_wR_factor_ref 0.1182
_reflns_number_gt 2084
_reflns_number_total 2849
_reflns_threshold_expression >2sigma(I)
_cod_data_source_file c5ce01288k2.cif
_cod_data_source_block 2c
_cod_depositor_comments
;
The following automatic conversions were performed:

'_symmetry_cell_setting' value 'Triclinic' changed to 'triclinic'
according to
/usr/data/users/saulius/crontab/automatic-downloads/rss-feeds/RSC/lib/dictionaries/cif_core.dic
dictionary named 'cif_core.dic' version 2.4.2 from 2011-04-26.

'_exptl_absorpt_correction_type' value 'Multi-scan' changed to
'multi-scan' according to
/usr/data/users/saulius/crontab/automatic-downloads/rss-feeds/RSC/lib/dictionaries/cif_core.dic
dictionary named 'cif_core.dic' version 2.4.2 from 2011-04-26.

Automatic conversion script
Id: cif_fix_values 3271 2015-04-21 07:52:19Z andrius 

 Adding full bibliography for 7221744--7221750.cif.
;
_cod_original_sg_symbol_H-M P-1
_cod_database_code 7221747

loop_
_symmetry_equiv_pos_as_xyz
'x, y, z'
'-x, -y, -z'

loop_
_atom_site_label
_atom_site_type_symbol
_atom_site_fract_x
_atom_site_fract_y
_atom_site_fract_z
_atom_site_U_iso_or_equiv
_atom_site_adp_type
_atom_site_occupancy
_atom_site_symmetry_multiplicity
_atom_site_calc_flag
_atom_site_refinement_flags
_atom_site_disorder_assembly
_atom_site_disorder_group
Br1 Br -0.24558(9) 0.87643(5) 0.14855(5) 0.02360(18) Uani 1 1 d . . .
S1 S 0.4022(2) 0.22411(12) 0.22589(12) 0.0188(3) Uani 1 1 d . . .
O1 O 0.6485(6) 0.1857(3) 0.1867(3) 0.0217(8) Uani 1 1 d . . .
O2 O 0.2204(6) 0.2069(3) 0.1691(3) 0.0228(8) Uani 1 1 d . . .
N1 N 0.1847(7) 0.0547(4) 0.5662(4) 0.0178(9) Uani 1 1 d . . .
H1A H 0.3172 -0.0056 0.5901 0.021 Uiso 1 1 d R . .
N2 N -0.0199(7) 0.2376(4) 0.4070(4) 0.0208(10) Uani 1 1 d . . .
N3 N 0.3867(7) 0.1427(4) 0.3749(4) 0.0186(9) Uani 1 1 d . . .
N4 N 0.3155(7) 0.8054(4) 0.0530(4) 0.0193(9) Uani 1 1 d . . .
H4A H 0.3248 0.8333 -0.0318 0.023 Uiso 1 1 d R . .
H4B H 0.4467 0.8229 0.0736 0.023 Uiso 1 1 d R . .
H4C H 0.1743 0.8412 0.0794 0.023 Uiso 1 1 d R . .
C1 C 0.1797(9) 0.1487(5) 0.4463(5) 0.0172(11) Uani 1 1 d . . .
C2 C -0.0040(9) 0.0468(5) 0.6519(5) 0.0213(12) Uani 1 1 d . . .
H2 H 0.0049 -0.0193 0.7355 0.026 Uiso 1 1 calc R . .
C3 C -0.2111(9) 0.1366(5) 0.6159(5) 0.0217(12) Uani 1 1 d . . .
H3 H -0.3493 0.1352 0.6731 0.026 Uiso 1 1 calc R . .
C4 C -0.2073(9) 0.2289(5) 0.4923(5) 0.0249(13) Uani 1 1 d . . .
H4 H -0.3493 0.2909 0.4660 0.030 Uiso 1 1 calc R . .
C5 C 0.3710(9) 0.3951(5) 0.1838(5) 0.0194(11) Uani 1 1 d . . .
C6 C 0.1774(9) 0.4779(5) 0.1214(5) 0.0216(12) Uani 1 1 d . . .
H6 H 0.0557 0.4425 0.1077 0.026 Uiso 1 1 calc R . .
C7 C 0.1597(9) 0.6135(5) 0.0783(5) 0.0195(11) Uani 1 1 d . . .
H7 H 0.0286 0.6719 0.0332 0.023 Uiso 1 1 calc R . .
C8 C 0.3354(9) 0.6613(5) 0.1021(5) 0.0184(11) Uani 1 1 d . . .
C9 C 0.5263(9) 0.5801(5) 0.1670(5) 0.0201(12) Uani 1 1 d . . .
H9 H 0.6425 0.6157 0.1846 0.024 Uiso 1 1 calc R . .
C10 C 0.5476(9) 0.4447(5) 0.2069(5) 0.0206(12) Uani 1 1 d . . .
H10 H 0.6818 0.3869 0.2494 0.025 Uiso 1 1 calc R . .
O3 O -0.2360(15) 0.6560(8) 0.4401(9) 0.051(3) Uani 0.50 1 d PD A -1
H3O H -0.2560 0.7147 0.3671 0.076 Uiso 0.50 1 calc PR A -1
C11 C -0.040(2) 0.5526(11) 0.4364(14) 0.033(3) Uani 0.50 1 d PDU A -1
H111 H -0.0824 0.5101 0.3868 0.040 Uiso 0.50 1 d PR A -1
H112 H 0.1104 0.5879 0.3958 0.040 Uiso 0.50 1 d PR A -1
C12 C -0.077(5) 0.481(3) 0.553(3) 0.141(11) Uani 0.50 1 d PU A -1
H121 H -0.2252 0.4437 0.5684 0.170 Uiso 0.50 1 d PR A -1
H122 H -0.0839 0.5209 0.6128 0.170 Uiso 0.50 1 d PR A -1
H123 H 0.0669 0.4121 0.5630 0.170 Uiso 0.50 1 d PR A -1

loop_
_atom_site_aniso_label
_atom_site_aniso_U_11
_atom_site_aniso_U_22
_atom_site_aniso_U_33
_atom_site_aniso_U_23
_atom_site_aniso_U_13
_atom_site_aniso_U_12
Br1 0.0127(3) 0.0243(3) 0.0348(3) -0.0139(2) -0.0021(2) -0.0027(2)
S1 0.0142(7) 0.0174(7) 0.0218(7) -0.0053(6) -0.0027(5) -0.0033(5)
O1 0.0150(19) 0.0204(19) 0.025(2) -0.0073(16) 0.0010(16) -0.0026(15)
O2 0.018(2) 0.0212(19) 0.026(2) -0.0043(16) -0.0085(16) -0.0056(15)
N1 0.011(2) 0.020(2) 0.021(2) -0.0075(19) -0.0028(18) -0.0015(17)
N2 0.009(2) 0.020(2) 0.027(3) -0.004(2) -0.0011(19) -0.0034(18)
N3 0.015(2) 0.018(2) 0.020(2) -0.0042(19) -0.0010(18) -0.0047(18)
N4 0.014(2) 0.018(2) 0.024(2) -0.0080(19) -0.0014(19) -0.0030(18)
C1 0.010(3) 0.016(3) 0.023(3) -0.003(2) -0.003(2) -0.006(2)
C2 0.020(3) 0.020(3) 0.022(3) -0.007(2) -0.001(2) -0.006(2)
C3 0.011(3) 0.025(3) 0.030(3) -0.013(2) -0.001(2) -0.004(2)
C4 0.015(3) 0.024(3) 0.032(3) -0.009(3) -0.006(2) 0.001(2)
C5 0.018(3) 0.017(3) 0.021(3) -0.006(2) -0.001(2) -0.005(2)
C6 0.018(3) 0.021(3) 0.024(3) -0.007(2) -0.007(2) -0.002(2)
C7 0.011(3) 0.024(3) 0.022(3) -0.009(2) -0.006(2) 0.002(2)
C8 0.014(3) 0.019(3) 0.021(3) -0.008(2) -0.001(2) -0.004(2)
C9 0.014(3) 0.022(3) 0.023(3) -0.007(2) -0.003(2) -0.005(2)
C10 0.011(3) 0.022(3) 0.021(3) -0.004(2) -0.003(2) 0.001(2)
O3 0.029(5) 0.047(6) 0.056(6) -0.008(5) -0.006(5) 0.003(4)
C11 0.042(5) 0.029(5) 0.033(5) -0.014(4) -0.016(4) -0.001(4)
C12 0.144(12) 0.140(12) 0.144(12) -0.067(7) -0.007(5) -0.024(5)

loop_
_atom_type_symbol
_atom_type_description
_atom_type_scat_dispersion_real
_atom_type_scat_dispersion_imag
_atom_type_scat_source
C C 0.0033 0.0016 'International Tables Vol C Tables 4.2.6.8 and 6.1.1.4'
H H 0.0000 0.0000 'International Tables Vol C Tables 4.2.6.8 and 6.1.1.4'
N N 0.0061 0.0033 'International Tables Vol C Tables 4.2.6.8 and 6.1.1.4'
O O 0.0106 0.0060 'International Tables Vol C Tables 4.2.6.8 and 6.1.1.4'
S S 0.1246 0.1234 'International Tables Vol C Tables 4.2.6.8 and 6.1.1.4'
Br Br -0.2901 2.4595 'International Tables Vol C Tables 4.2.6.8 and 6.1.1.4'

loop_
_geom_angle_atom_site_label_1
_geom_angle_atom_site_label_2
_geom_angle_atom_site_label_3
_geom_angle
O2 S1 O1 116.0(2)
O2 S1 N3 114.2(2)
O1 S1 N3 103.6(2)
O2 S1 C5 107.2(2)
O1 S1 C5 106.0(2)
N3 S1 C5 109.6(2)
C2 N1 C1 122.4(4)
C2 N1 H1A 117.9
C1 N1 H1A 119.7
C4 N2 C1 116.4(4)
C1 N3 S1 121.6(4)
C8 N4 H4A 102.6
C8 N4 H4B 108.0
H4A N4 H4B 110.2
C8 N4 H4C 112.1
H4A N4 H4C 110.2
H4B N4 H4C 113.2
N3 C1 N2 125.2(5)
N3 C1 N1 113.9(4)
N2 C1 N1 121.0(5)
N1 C2 C3 118.6(5)
N1 C2 H2 120.7
C3 C2 H2 120.7
C2 C3 C4 116.6(5)
C2 C3 H3 121.7
C4 C3 H3 121.7
N2 C4 C3 125.1(5)
N2 C4 H4 117.5
C3 C4 H4 117.5
C6 C5 C10 120.9(5)
C6 C5 S1 118.8(4)
C10 C5 S1 120.2(4)
C5 C6 C7 119.9(5)
C5 C6 H6 120.1
C7 C6 H6 120.1
C8 C7 C6 118.6(5)
C8 C7 H7 120.7
C6 C7 H7 120.7
C9 C8 C7 122.3(5)
C9 C8 N4 120.1(4)
C7 C8 N4 117.6(4)
C8 C9 C10 119.0(5)
C8 C9 H9 120.5
C10 C9 H9 120.5
C5 C10 C9 119.3(5)
C5 C10 H10 120.4
C9 C10 H10 120.4
C11 O3 H3O 109.5
C12 C11 O3 92.1(16)
C12 C11 H111 110.4
O3 C11 H111 109.7
C12 C11 H112 124.2
O3 C11 H112 111.7
H111 C11 H112 107.4
C11 C12 H121 108.7
C11 C12 H122 118.6
H121 C12 H122 109.3
C11 C12 H123 98.2
H121 C12 H123 111.1
H122 C12 H123 110.7

loop_
_geom_bond_atom_site_label_1
_geom_bond_atom_site_label_2
_geom_bond_distance
S1 O2 1.436(4)
S1 O1 1.443(4)
S1 N3 1.604(4)
S1 C5 1.771(5)
N1 C2 1.342(6)
N1 C1 1.357(6)
N1 H1A 0.8973
N2 C4 1.334(6)
N2 C1 1.348(6)
N3 C1 1.343(6)
N4 C8 1.471(6)
N4 H4A 0.9194
N4 H4B 0.9181
N4 H4C 0.8984
C2 C3 1.379(7)
C2 H2 0.9500
C3 C4 1.382(7)
C3 H3 0.9500
C4 H4 0.9500
C5 C6 1.373(7)
C5 C10 1.385(7)
C6 C7 1.389(7)
C6 H6 0.9500
C7 C8 1.373(7)
C7 H7 0.9500
C8 C9 1.369(7)
C9 C10 1.390(7)
C9 H9 0.9500
C10 H10 0.9500
O3 C11 1.461(5)
O3 H3O 0.8400
C11 C12 1.28(2)
C11 H111 1.0164
C11 H112 0.9788
C12 H121 0.9772
C12 H122 1.0141
C12 H123 0.9926

loop_
_geom_torsion_atom_site_label_1
_geom_torsion_atom_site_label_2
_geom_torsion_atom_site_label_3
_geom_torsion_atom_site_label_4
_geom_torsion
O2 S1 N3 C1 -50.6(4)
O1 S1 N3 C1 -177.6(4)
C5 S1 N3 C1 69.6(4)
S1 N3 C1 N2 -12.6(7)
S1 N3 C1 N1 167.2(3)
C4 N2 C1 N3 -179.2(5)
C4 N2 C1 N1 1.1(7)
C2 N1 C1 N3 178.7(4)
C2 N1 C1 N2 -1.6(7)
C1 N1 C2 C3 0.9(7)
N1 C2 C3 C4 0.1(7)
C1 N2 C4 C3 -0.1(8)
C2 C3 C4 N2 -0.5(8)
O2 S1 C5 C6 7.2(5)
O1 S1 C5 C6 131.7(4)
N3 S1 C5 C6 -117.2(4)
O2 S1 C5 C10 -168.7(4)
O1 S1 C5 C10 -44.3(5)
N3 S1 C5 C10 66.9(5)
C10 C5 C6 C7 1.3(8)
S1 C5 C6 C7 -174.6(4)
C5 C6 C7 C8 -1.5(8)
C6 C7 C8 C9 -0.2(8)
C6 C7 C8 N4 178.7(4)
C7 C8 C9 C10 2.1(8)
N4 C8 C9 C10 -176.7(4)
C6 C5 C10 C9 0.6(8)
S1 C5 C10 C9 176.5(4)
C8 C9 C10 C5 -2.3(8)
